data_7203223
loop_
_publ_author_name
'Choudhury, Angshuman Roy'
'Row, Tayur N. Guru'

_publ_section_title
;
 Organic fluorine as crystal engineering tool: Evidence from packing
 features in fluorine substituted isoquinolines
;
_journal_issue 3
_journal_name_full CrystEngComm
_journal_page_first 265
_journal_paper_doi 10.1039/b516670e
_journal_volume 8
_journal_year 2006
_chemical_formula_sum 'C22 H19 F2 N O'
_chemical_formula_weight 351.38
_chemical_name_common
;1,2-bis-(4-Fluorophenyl)-6-methoxy-1,2,3,4-
tetrahydroisoquinoline
;
_chemical_name_systematic
;
?
;
_space_group_IT_number 61
_symmetry_space_group_name_Hall '-P 2ac 2ab'
_symmetry_space_group_name_H-M 'P b c a'
_atom_sites_solution_hydrogens geom
_atom_sites_solution_primary direct
_atom_sites_solution_secondary difmap
_audit_creation_method SHELXL-97
_cell_angle_alpha 90.00
_cell_angle_beta 90.00
_cell_angle_gamma 90.00
_cell_formula_units_Z 8
_cell_length_a 12.924(3)
_cell_length_b 11.081(2)
_cell_length_c 23.689(5)
_cell_measurement_temperature 100(2)
_cell_volume 3392.5(12)
_computing_structure_refinement 'SHELXL-97 (Sheldrick, 1997)'
_diffrn_ambient_temperature 100(2)
_diffrn_measured_fraction_theta_full 0.999
_diffrn_measured_fraction_theta_max 0.999
_diffrn_radiation_monochromator graphite
_diffrn_radiation_source 'fine-focus sealed tube'
_diffrn_radiation_type MoK\a
_diffrn_radiation_wavelength 0.71073
_diffrn_reflns_av_R_equivalents 0.0199
_diffrn_reflns_av_sigmaI/netI 0.0124
_diffrn_reflns_limit_h_max 16
_diffrn_reflns_limit_h_min -15
_diffrn_reflns_limit_k_max 13
_diffrn_reflns_limit_k_min -13
_diffrn_reflns_limit_l_max 29
_diffrn_reflns_limit_l_min -26
_diffrn_reflns_number 25521
_diffrn_reflns_theta_full 26.37
_diffrn_reflns_theta_max 26.37
_diffrn_reflns_theta_min 1.72
_exptl_absorpt_coefficient_mu 0.099
_exptl_absorpt_correction_T_max 0.9475
_exptl_absorpt_correction_T_min 0.9448
_exptl_crystal_density_diffrn 1.376
_exptl_crystal_density_method 'not measured'
_exptl_crystal_F_000 1472
_exptl_crystal_size_max 0.58
_exptl_crystal_size_mid 0.56
_exptl_crystal_size_min 0.55
_refine_diff_density_max 0.344
_refine_diff_density_min -0.178
_refine_diff_density_rms 0.039
_refine_ls_extinction_method none
_refine_ls_goodness_of_fit_ref 1.029
_refine_ls_hydrogen_treatment mixed
_refine_ls_matrix_type full
_refine_ls_number_parameters 311
_refine_ls_number_reflns 3468
_refine_ls_number_restraints 0
_refine_ls_restrained_S_all 1.029
_refine_ls_R_factor_all 0.0373
_refine_ls_R_factor_gt 0.0332
_refine_ls_shift/su_max 0.000
_refine_ls_shift/su_mean 0.000
_refine_ls_structure_factor_coef Fsqd
_refine_ls_weighting_details 'calc w=1/[\s^2^(Fo^2^)+(0.0461P)^2^+1.4536P] where P=(Fo^2^+2Fc^2^)/3'
_refine_ls_weighting_scheme calc
_refine_ls_wR_factor_gt 0.0849
_refine_ls_wR_factor_ref 0.0880
_reflns_number_gt 3120
_reflns_number_total 3468
_reflns_threshold_expression >2sigma(I)
_cod_data_source_file B516670E.txt
_cod_data_source_block arc8lt
_cod_original_cell_volume 3392.7(11)
_cod_database_code 7203223

loop_
_symmetry_equiv_pos_as_xyz
'x, y, z'
'-x+1/2, -y, z+1/2'
'-x, y+1/2, -z+1/2'
'x+1/2, -y+1/2, -z'
'-x, -y, -z'
'x-1/2, y, -z-1/2'
'x, -y-1/2, z-1/2'
'-x-1/2, y-1/2, z'

loop_
_atom_site_label
_atom_site_type_symbol
_atom_site_fract_x
_atom_site_fract_y
_atom_site_fract_z
_atom_site_U_iso_or_equiv
_atom_site_adp_type
_atom_site_occupancy
_atom_site_symmetry_multiplicity
_atom_site_calc_flag
_atom_site_refinement_flags
_atom_site_disorder_assembly
_atom_site_disorder_group
F1 F -0.18430(5) 0.23450(7) 0.43979(3) 0.02700(19) Uani 1 1 d . . .
O1 O 0.06553(7) 0.21148(7) 0.06558(3) 0.0220(2) Uani 1 1 d . . .
F2 F 0.33156(7) 0.54336(8) 0.51614(3) 0.0339(2) Uani 1 1 d . . .
N2 N 0.19128(7) 0.45298(8) 0.29857(4) 0.0154(2) Uani 1 1 d . . .
C7 C 0.11772(9) 0.14395(10) 0.15943(5) 0.0177(2) Uani 1 1 d . . .
H7 H 0.1229(11) 0.0621(13) 0.1485(6) 0.020(3) Uiso 1 1 d . . .
C11 C 0.05982(8) 0.30029(9) 0.33184(5) 0.0151(2) Uani 1 1 d . . .
C10 C 0.10777(8) 0.38518(10) 0.19359(5) 0.0154(2) Uani 1 1 d . . .
C3 C 0.11802(9) 0.53836(10) 0.27330(5) 0.0169(2) Uani 1 1 d . . .
H3A H 0.1452(10) 0.6216(13) 0.2803(5) 0.017(3) Uiso 1 1 d . . .
H3B H 0.0489(11) 0.5327(11) 0.2912(5) 0.015(3) Uiso 1 1 d . . .
C8 C 0.13758(8) 0.17607(10) 0.21505(5) 0.0164(2) Uani 1 1 d . . .
H8 H 0.1555(10) 0.1137(13) 0.2421(6) 0.018(3) Uiso 1 1 d . . .
C17 C 0.22539(9) 0.48124(10) 0.35438(5) 0.0172(2) Uani 1 1 d . . .
C4 C 0.10985(9) 0.51698(10) 0.20998(5) 0.0175(2) Uani 1 1 d . . .
H4A H 0.0488(11) 0.5580(12) 0.1950(6) 0.020(3) Uiso 1 1 d . . .
H4B H 0.1693(11) 0.5548(13) 0.1905(6) 0.025(4) Uiso 1 1 d . . .
C22 C 0.17562(9) 0.56457(10) 0.38933(5) 0.0196(2) Uani 1 1 d . . .
H22 H 0.1138(11) 0.6065(13) 0.3761(6) 0.025(4) Uiso 1 1 d . . .
C15 C -0.12466(9) 0.30268(10) 0.35134(5) 0.0179(2) Uani 1 1 d . . .
H15 H -0.1946(11) 0.3178(13) 0.3402(6) 0.022(3) Uiso 1 1 d . . .
C6 C 0.09044(8) 0.23335(10) 0.12093(5) 0.0171(2) Uani 1 1 d . . .
C14 C -0.10398(9) 0.25667(10) 0.40413(5) 0.0190(2) Uani 1 1 d . . .
C9 C 0.13251(8) 0.29568(10) 0.23283(5) 0.0149(2) Uani 1 1 d . . .
C1 C 0.15329(8) 0.32623(9) 0.29395(5) 0.0148(2) Uani 1 1 d . . .
H1 H 0.2101(10) 0.2743(11) 0.3076(5) 0.011(3) Uiso 1 1 d . . .
C5 C 0.08658(8) 0.35349(10) 0.13801(5) 0.0169(2) Uani 1 1 d . . .
H5 H 0.0705(10) 0.4162(12) 0.1103(5) 0.017(3) Uiso 1 1 d . . .
C19 C 0.34803(10) 0.44096(12) 0.42957(5) 0.0236(3) Uani 1 1 d . . .
H19 H 0.4091(12) 0.3970(14) 0.4439(6) 0.032(4) Uiso 1 1 d . . .
C16 C -0.04188(9) 0.32331(10) 0.31496(5) 0.0161(2) Uani 1 1 d . . .
H16 H -0.0565(10) 0.3521(12) 0.2767(5) 0.014(3) Uiso 1 1 d . . .
C20 C 0.29634(10) 0.52330(11) 0.46280(5) 0.0239(3) Uani 1 1 d . . .
C12 C 0.07643(9) 0.25384(11) 0.38573(5) 0.0201(2) Uani 1 1 d . . .
H12 H 0.1461(12) 0.2352(13) 0.3979(6) 0.023(3) Uiso 1 1 d . . .
C21 C 0.21177(10) 0.58653(11) 0.44383(5) 0.0236(3) Uani 1 1 d . . .
H21 H 0.1777(12) 0.6440(14) 0.4681(7) 0.032(4) Uiso 1 1 d . . .
C18 C 0.31301(9) 0.42150(11) 0.37502(5) 0.0208(3) Uani 1 1 d . . .
H18 H 0.3500(11) 0.3644(14) 0.3499(6) 0.024(4) Uiso 1 1 d . . .
C13 C -0.00530(10) 0.23071(11) 0.42243(5) 0.0219(3) Uani 1 1 d . . .
H13 H 0.0054(11) 0.1979(12) 0.4597(6) 0.025(4) Uiso 1 1 d . . .
C23 C 0.08904(11) 0.09381(12) 0.04452(5) 0.0251(3) Uani 1 1 d . . .
H23A H 0.1629(13) 0.0734(14) 0.0521(6) 0.030(4) Uiso 1 1 d . . .
H23B H 0.0762(11) 0.0967(14) 0.0038(6) 0.027(4) Uiso 1 1 d . . .
H23C H 0.0448(12) 0.0320(13) 0.0623(6) 0.025(4) Uiso 1 1 d . . .

loop_
_atom_site_aniso_label
_atom_site_aniso_U_11
_atom_site_aniso_U_22
_atom_site_aniso_U_33
_atom_site_aniso_U_23
_atom_site_aniso_U_13
_atom_site_aniso_U_12
F1 0.0227(4) 0.0343(4) 0.0240(4) -0.0009(3) 0.0092(3) -0.0048(3)
O1 0.0264(5) 0.0224(4) 0.0171(4) -0.0044(3) -0.0031(3) -0.0003(3)
F2 0.0424(5) 0.0426(5) 0.0168(4) -0.0032(3) -0.0061(3) -0.0104(4)
N2 0.0153(5) 0.0143(4) 0.0166(5) -0.0008(3) -0.0012(3) -0.0004(3)
C7 0.0165(6) 0.0148(5) 0.0219(6) -0.0024(4) 0.0028(4) -0.0015(4)
C11 0.0165(5) 0.0121(5) 0.0168(5) -0.0016(4) 0.0011(4) -0.0006(4)
C10 0.0115(5) 0.0159(5) 0.0188(5) 0.0002(4) 0.0021(4) 0.0001(4)
C3 0.0168(6) 0.0137(5) 0.0202(6) -0.0006(4) 0.0000(4) 0.0002(4)
C8 0.0139(5) 0.0160(5) 0.0192(6) 0.0017(4) 0.0021(4) 0.0001(4)
C17 0.0166(6) 0.0182(5) 0.0169(5) 0.0000(4) 0.0017(4) -0.0051(4)
C4 0.0190(6) 0.0146(5) 0.0191(6) 0.0017(4) -0.0020(4) 0.0004(4)
C22 0.0198(6) 0.0192(5) 0.0198(6) -0.0002(4) 0.0024(4) -0.0038(5)
C15 0.0150(5) 0.0154(5) 0.0233(6) -0.0041(4) -0.0009(4) -0.0004(4)
C6 0.0135(5) 0.0217(6) 0.0162(5) -0.0019(4) 0.0014(4) -0.0023(4)
C14 0.0198(6) 0.0178(5) 0.0194(6) -0.0040(4) 0.0071(4) -0.0040(4)
C9 0.0113(5) 0.0166(5) 0.0167(5) -0.0002(4) 0.0020(4) -0.0007(4)
C1 0.0139(5) 0.0134(5) 0.0171(5) 0.0000(4) 0.0000(4) 0.0009(4)
C5 0.0143(5) 0.0183(5) 0.0182(6) 0.0019(4) -0.0001(4) 0.0000(4)
C19 0.0199(6) 0.0291(6) 0.0218(6) 0.0036(5) -0.0027(5) -0.0051(5)
C16 0.0181(5) 0.0142(5) 0.0160(5) -0.0009(4) -0.0012(4) -0.0004(4)
C20 0.0289(7) 0.0287(6) 0.0141(5) 0.0007(5) -0.0015(5) -0.0125(5)
C12 0.0178(6) 0.0216(6) 0.0209(6) 0.0021(5) -0.0011(5) 0.0008(4)
C21 0.0294(7) 0.0223(6) 0.0193(6) -0.0032(5) 0.0059(5) -0.0061(5)
C18 0.0177(6) 0.0238(6) 0.0208(6) -0.0019(5) 0.0003(4) -0.0018(5)
C13 0.0250(6) 0.0242(6) 0.0166(6) 0.0031(5) 0.0007(5) -0.0008(5)
C23 0.0274(7) 0.0262(6) 0.0216(6) -0.0088(5) -0.0012(5) 0.0004(5)

loop_
_atom_type_symbol
_atom_type_description
_atom_type_scat_dispersion_real
_atom_type_scat_dispersion_imag
_atom_type_scat_source
C C 0.0033 0.0016 'International Tables Vol C Tables 4.2.6.8 and 6.1.1.4'
H H 0.0000 0.0000 'International Tables Vol C Tables 4.2.6.8 and 6.1.1.4'
N N 0.0061 0.0033 'International Tables Vol C Tables 4.2.6.8 and 6.1.1.4'
O O 0.0106 0.0060 'International Tables Vol C Tables 4.2.6.8 and 6.1.1.4'
F F 0.0171 0.0103 'International Tables Vol C Tables 4.2.6.8 and 6.1.1.4'

loop_
_geom_angle_atom_site_label_1
_geom_angle_atom_site_label_2
_geom_angle_atom_site_label_3
_geom_angle
_geom_angle_site_symmetry_1
_geom_angle_site_symmetry_3
_geom_angle_publ_flag
C6 O1 C23 116.42(9) . . ?
C17 N2 C3 115.83(9) . . ?
C17 N2 C1 112.09(9) . . ?
C3 N2 C1 111.40(8) . . ?
C8 C7 C6 119.08(11) . . ?
C8 C7 H7 119.5(8) . . ?
C6 C7 H7 121.4(8) . . ?
C12 C11 C16 118.33(10) . . ?
C12 C11 C1 118.99(10) . . ?
C16 C11 C1 122.67(10) . . ?
C5 C10 C9 119.75(10) . . ?
C5 C10 C4 119.41(10) . . ?
C9 C10 C4 120.75(10) . . ?
N2 C3 C4 110.29(9) . . ?
N2 C3 H3A 107.5(8) . . ?
C4 C3 H3A 109.4(7) . . ?
N2 C3 H3B 111.5(7) . . ?
C4 C3 H3B 110.4(7) . . ?
H3A C3 H3B 107.7(10) . . ?
C7 C8 C9 121.48(10) . . ?
C7 C8 H8 119.2(8) . . ?
C9 C8 H8 119.3(8) . . ?
C22 C17 C18 118.57(11) . . ?
C22 C17 N2 123.45(10) . . ?
C18 C17 N2 117.98(10) . . ?
C10 C4 C3 113.88(9) . . ?
C10 C4 H4A 110.0(8) . . ?
C3 C4 H4A 110.0(8) . . ?
C10 C4 H4B 107.6(8) . . ?
C3 C4 H4B 109.9(8) . . ?
H4A C4 H4B 105.1(11) . . ?
C21 C22 C17 120.64(12) . . ?
C21 C22 H22 119.3(8) . . ?
C17 C22 H22 120.1(8) . . ?
C14 C15 C16 118.28(11) . . ?
C14 C15 H15 119.9(8) . . ?
C16 C15 H15 121.8(8) . . ?
O1 C6 C7 124.06(10) . . ?
O1 C6 C5 115.99(10) . . ?
C7 C6 C5 119.95(11) . . ?
F1 C14 C15 118.86(10) . . ?
F1 C14 C13 118.25(10) . . ?
C15 C14 C13 122.88(11) . . ?
C8 C9 C10 119.06(10) . . ?
C8 C9 C1 119.65(10) . . ?
C10 C9 C1 121.30(10) . . ?
N2 C1 C9 109.86(9) . . ?
N2 C1 C11 113.15(9) . . ?
C9 C1 C11 112.29(9) . . ?
N2 C1 H1 106.2(7) . . ?
C9 C1 H1 108.4(7) . . ?
C11 C1 H1 106.6(7) . . ?
C10 C5 C6 120.65(10) . . ?
C10 C5 H5 119.9(8) . . ?
C6 C5 H5 119.4(8) . . ?
C20 C19 C18 118.51(12) . . ?
C20 C19 H19 121.2(9) . . ?
C18 C19 H19 120.3(9) . . ?
C15 C16 C11 121.04(10) . . ?
C15 C16 H16 118.5(7) . . ?
C11 C16 H16 120.4(7) . . ?
F2 C20 C21 119.10(11) . . ?
F2 C20 C19 118.45(12) . . ?
C21 C20 C19 122.45(11) . . ?
C13 C12 C11 121.56(11) . . ?
C13 C12 H12 118.8(8) . . ?
C11 C12 H12 119.6(8) . . ?
C20 C21 C22 118.71(12) . . ?
C20 C21 H21 120.4(9) . . ?
C22 C21 H21 120.9(9) . . ?
C19 C18 C17 121.08(11) . . ?
C19 C18 H18 120.1(8) . . ?
C17 C18 H18 118.8(8) . . ?
C14 C13 C12 117.89(11) . . ?
C14 C13 H13 120.0(9) . . ?
C12 C13 H13 122.2(9) . . ?
O1 C23 H23A 110.3(9) . . ?
O1 C23 H23B 106.1(9) . . ?
H23A C23 H23B 110.4(12) . . ?
O1 C23 H23C 111.2(8) . . ?
H23A C23 H23C 108.6(12) . . ?
H23B C23 H23C 110.2(12) . . ?

loop_
_geom_bond_atom_site_label_1
_geom_bond_atom_site_label_2
_geom_bond_distance
_geom_bond_site_symmetry_2
_geom_bond_publ_flag
F1 C14 1.3607(13) . ?
O1 C6 1.3717(14) . ?
O1 C23 1.4288(15) . ?
F2 C20 1.3613(14) . ?
N2 C17 1.4284(14) . ?
N2 C3 1.4664(14) . ?
N2 C1 1.4919(14) . ?
C7 C8 1.3888(16) . ?
C7 C6 1.3920(16) . ?
C7 H7 0.946(14) . ?
C11 C12 1.3932(16) . ?
C11 C16 1.3973(16) . ?
C11 C1 1.5322(15) . ?
C10 C5 1.3900(16) . ?
C10 C9 1.3963(16) . ?
C10 C4 1.5114(15) . ?
C3 C4 1.5222(16) . ?
C3 H3A 1.000(14) . ?
C3 H3B 0.991(14) . ?
C8 C9 1.3922(16) . ?
C8 H8 0.971(14) . ?
C17 C22 1.3970(16) . ?
C17 C18 1.3998(17) . ?
C4 H4A 0.977(14) . ?
C4 H4B 0.990(15) . ?
C22 C21 1.3945(17) . ?
C22 H22 0.976(15) . ?
C15 C14 1.3767(17) . ?
C15 C16 1.3927(16) . ?
C15 H15 0.957(14) . ?
C6 C5 1.3922(16) . ?
C14 C13 1.3774(17) . ?
C9 C1 1.5110(15) . ?
C1 H1 0.987(13) . ?
C5 H5 0.979(13) . ?
C19 C20 1.3779(19) . ?
C19 C18 1.3860(17) . ?
C19 H19 0.987(16) . ?
C16 H16 0.978(13) . ?
C20 C21 1.3739(19) . ?
C12 C13 1.3918(17) . ?
C12 H12 0.967(15) . ?
C21 H21 0.964(16) . ?
C18 H18 0.991(15) . ?
C13 H13 0.965(15) . ?
C23 H23A 0.998(16) . ?
C23 H23B 0.980(15) . ?
C23 H23C 0.987(15) . ?

loop_
_geom_torsion_atom_site_label_1
_geom_torsion_atom_site_label_2
_geom_torsion_atom_site_label_3
_geom_torsion_atom_site_label_4
_geom_torsion
_geom_torsion_site_symmetry_1
_geom_torsion_site_symmetry_2
_geom_torsion_site_symmetry_3
_geom_torsion_site_symmetry_4
_geom_torsion_publ_flag
C17 N2 C3 C4 165.27(9) . . . . ?
C1 N2 C3 C4 -65.06(11) . . . . ?
C6 C7 C8 C9 -1.11(17) . . . . ?
C3 N2 C17 C22 15.96(15) . . . . ?
C1 N2 C17 C22 -113.39(12) . . . . ?
C3 N2 C17 C18 -164.42(10) . . . . ?
C1 N2 C17 C18 66.24(13) . . . . ?
C5 C10 C4 C3 171.41(10) . . . . ?
C9 C10 C4 C3 -12.18(15) . . . . ?
N2 C3 C4 C10 40.99(13) . . . . ?
C18 C17 C22 C21 -0.80(17) . . . . ?
N2 C17 C22 C21 178.83(10) . . . . ?
C23 O1 C6 C7 -12.67(16) . . . . ?
C23 O1 C6 C5 167.77(10) . . . . ?
C8 C7 C6 O1 -177.53(10) . . . . ?
C8 C7 C6 C5 2.02(16) . . . . ?
C16 C15 C14 F1 -179.08(9) . . . . ?
C16 C15 C14 C13 0.23(17) . . . . ?
C7 C8 C9 C10 -0.58(17) . . . . ?
C7 C8 C9 C1 179.16(10) . . . . ?
C5 C10 C9 C8 1.35(16) . . . . ?
C4 C10 C9 C8 -175.04(10) . . . . ?
C5 C10 C9 C1 -178.39(10) . . . . ?
C4 C10 C9 C1 5.22(16) . . . . ?
C17 N2 C1 C9 -172.06(9) . . . . ?
C3 N2 C1 C9 56.33(11) . . . . ?
C17 N2 C1 C11 61.57(12) . . . . ?
C3 N2 C1 C11 -70.04(12) . . . . ?
C8 C9 C1 N2 154.03(10) . . . . ?
C10 C9 C1 N2 -26.23(13) . . . . ?
C8 C9 C1 C11 -79.11(12) . . . . ?
C10 C9 C1 C11 100.62(12) . . . . ?
C12 C11 C1 N2 -92.80(12) . . . . ?
C16 C11 C1 N2 86.04(12) . . . . ?
C12 C11 C1 C9 142.14(10) . . . . ?
C16 C11 C1 C9 -39.02(14) . . . . ?
C9 C10 C5 C6 -0.44(16) . . . . ?
C4 C10 C5 C6 176.00(10) . . . . ?
O1 C6 C5 C10 178.32(10) . . . . ?
C7 C6 C5 C10 -1.27(17) . . . . ?
C14 C15 C16 C11 -1.26(16) . . . . ?
C12 C11 C16 C15 1.22(16) . . . . ?
C1 C11 C16 C15 -177.63(10) . . . . ?
C18 C19 C20 F2 -179.24(10) . . . . ?
C18 C19 C20 C21 -0.04(18) . . . . ?
C16 C11 C12 C13 -0.16(17) . . . . ?
C1 C11 C12 C13 178.73(10) . . . . ?
F2 C20 C21 C22 -179.39(10) . . . . ?
C19 C20 C21 C22 1.41(18) . . . . ?
C17 C22 C21 C20 -0.97(17) . . . . ?
C20 C19 C18 C17 -1.81(18) . . . . ?
C22 C17 C18 C19 2.21(17) . . . . ?
N2 C17 C18 C19 -177.44(10) . . . . ?
F1 C14 C13 C12 -179.89(10) . . . . ?
C15 C14 C13 C12 0.80(18) . . . . ?
C11 C12 C13 C14 -0.82(18) . . . . ?
